data_4507563
loop_
_publ_author_name
'Fulfer, Bradford W.'
'McAlpin, Jacob D.'
'Haldolaarachchige, Neel'
'Young, David P.'
'Chan, Julia Y.'

_publ_section_title
;
 Synthesis, Structure, and Magnetic and Electrical Properties of
 Yb(Mn,M)xAl12--x(M = Fe, Ru;x&#x2264; 2.5) Phases
;
_journal_issue 4
_journal_name_full 'Crystal Growth &amp; Design'
_journal_page_first 1543
_journal_paper_doi 10.1021/cg301783q
_journal_volume 13
_journal_year 2013
_chemical_formula_sum 'Al10 Fe1.18 Mn0.82 Yb'
_chemical_formula_weight 553.79
_chemical_name_systematic
;
 ?
;
_space_group_IT_number 63
_symmetry_cell_setting orthorhombic
_symmetry_space_group_name_Hall '-C 2c 2'
_symmetry_space_group_name_H-M 'C m c m'
_atom_sites_solution_primary direct
_atom_sites_solution_secondary difmap
_audit_creation_method SHELXL-97
_cell_angle_alpha 90.00
_cell_angle_beta 90.00
_cell_angle_gamma 90.00
_cell_formula_units_Z 4
_cell_length_a 8.9852(10)
_cell_length_b 10.2040(12)
_cell_length_c 9.0288(10)
_cell_measurement_reflns_used 917
_cell_measurement_temperature 298(2)
_cell_measurement_theta_max 34.338
_cell_measurement_theta_min 2.546
_cell_volume 827.81(16)
_computing_cell_refinement 'HKL Scalepack (Otwinowski & Minor 1997)'
_computing_data_collection KappaCCD
_computing_data_reduction 'Denzo and Scalepak (Otwinowski & Minor, 1997)'
_computing_structure_refinement 'SHELXL-97 (Sheldrick, 2008)'
_diffrn_ambient_temperature 298(2)
_diffrn_measured_fraction_theta_full 'ACTA 50'
_diffrn_measured_fraction_theta_max 0.944
_diffrn_measurement_device_type KappaCCD
_diffrn_measurement_method CCD
_diffrn_radiation_monochromator graphite
_diffrn_radiation_source 'fine-focus sealed tube'
_diffrn_radiation_type MoK\a
_diffrn_radiation_wavelength 0.71073
_diffrn_reflns_av_R_equivalents 0.0158
_diffrn_reflns_av_sigmaI/netI 0.0214
_diffrn_reflns_limit_h_max 13
_diffrn_reflns_limit_h_min -13
_diffrn_reflns_limit_k_max 15
_diffrn_reflns_limit_k_min -15
_diffrn_reflns_limit_l_max 13
_diffrn_reflns_limit_l_min -13
_diffrn_reflns_number 1567
_diffrn_reflns_theta_full 'ACTA 50'
_diffrn_reflns_theta_max 34.08
_diffrn_reflns_theta_min 3.02
_exptl_absorpt_coefficient_mu 15.455
_exptl_absorpt_correction_T_max 0.5121
_exptl_absorpt_correction_T_min 0.2052
_exptl_absorpt_correction_type multi-scan
_exptl_absorpt_process_details 'HKL Scalepack (Otwinowski & Minor 1997)'
_exptl_crystal_density_diffrn 4.444
_exptl_crystal_density_method 'not measured'
_exptl_crystal_F_000 1005
_exptl_crystal_size_max 0.15
_exptl_crystal_size_mid 0.05
_exptl_crystal_size_min 0.05
_refine_diff_density_max 3.918
_refine_diff_density_min -3.212
_refine_diff_density_rms 0.333
_refine_ls_extinction_coef 0.0058(3)
_refine_ls_extinction_expression Fc^*^=kFc[1+0.001xFc^2^\l^3^/sin(2\q)]^-1/4^
_refine_ls_extinction_method SHELXL
_refine_ls_goodness_of_fit_ref 1.103
_refine_ls_matrix_type full
_refine_ls_number_parameters 42
_refine_ls_number_reflns 892
_refine_ls_number_restraints 0
_refine_ls_restrained_S_all 1.103
_refine_ls_R_factor_all 0.0277
_refine_ls_R_factor_gt 0.0255
_refine_ls_shift/su_max 0.000
_refine_ls_shift/su_mean 0.000
_refine_ls_structure_factor_coef Fsqd
_refine_ls_weighting_details 'calc w=1/[\s^2^(Fo^2^)+(0.0420P)^2^+2.1159P] where P=(Fo^2^+2Fc^2^)/3'
_refine_ls_weighting_scheme calc
_refine_ls_wR_factor_gt 0.0632
_refine_ls_wR_factor_ref 0.0640
_reflns_number_gt 845
_reflns_number_total 892
_reflns_threshold_expression >2\s(I)
_cod_data_source_file cg301783q_si_004.cif
_cod_data_source_block bwf060
_cod_depositor_comments
;
The following automatic conversions were performed:

'_symmetry_cell_setting' value 'Orthorhombic' changed to
'orthorhombic' according to
/home/saulius/struct/CIF-dictionaries/cif_core.dic dictionary named
'cif_core.dic' version 2.4.2 from 2011-04-26.

Automatic conversion script
Id: cif_fix_values 1891 2012-01-12 08:04:46Z andrius 
;
_cod_database_code 4507563

loop_
_symmetry_equiv_pos_as_xyz
'x, y, z'
'-x, -y, z+1/2'
'x, -y, -z'
'-x, y, -z+1/2'
'x+1/2, y+1/2, z'
'-x+1/2, -y+1/2, z+1/2'
'x+1/2, -y+1/2, -z'
'-x+1/2, y+1/2, -z+1/2'
'-x, -y, -z'
'x, y, -z-1/2'
'-x, y, z'
'x, -y, z-1/2'
'-x+1/2, -y+1/2, -z'
'x+1/2, y+1/2, -z-1/2'
'-x+1/2, y+1/2, z'
'x+1/2, -y+1/2, z-1/2'

loop_
_atom_site_label
_atom_site_type_symbol
_atom_site_fract_x
_atom_site_fract_y
_atom_site_fract_z
_atom_site_U_iso_or_equiv
_atom_site_adp_type
_atom_site_occupancy
_atom_site_symmetry_multiplicity
_atom_site_calc_flag
_atom_site_refinement_flags
Yb Yb 0.0000 0.12489(2) 0.2500 0.00728(11) Uani 1 4 d S
Fe Fe 0.2500 0.2500 0.0000 0.00516(16) Uani 0.59(6) 2 d SP
Mn Mn 0.2500 0.2500 0.0000 0.00516(16) Uani 0.41(6) 2 d SP
Al5 Al 0.22808(15) 0.0000 0.0000 0.0062(2) Uani 1 2 d S
Al3 Al 0.0000 0.15418(13) 0.59546(16) 0.0072(2) Uani 1 2 d S
Al4 Al 0.0000 0.37423(11) 0.04453(18) 0.0084(3) Uani 1 2 d S
Al2 Al 0.34635(17) 0.12746(11) 0.2500 0.0075(2) Uani 1 2 d S
Al1 Al 0.22716(17) 0.36093(12) 0.2500 0.0070(2) Uani 1 2 d S

loop_
_atom_site_aniso_label
_atom_site_aniso_U_11
_atom_site_aniso_U_22
_atom_site_aniso_U_33
_atom_site_aniso_U_23
_atom_site_aniso_U_13
_atom_site_aniso_U_12
Yb 0.00818(15) 0.00665(14) 0.00702(15) 0.000 0.000 0.000
Fe 0.0052(3) 0.0054(3) 0.0048(3) -0.00058(18) -0.00080(19) 0.00014(17)
Mn 0.0052(3) 0.0054(3) 0.0048(3) -0.00058(18) -0.00080(19) 0.00014(17)
Al5 0.0079(5) 0.0046(5) 0.0063(6) 0.0015(4) 0.000 0.000
Al3 0.0051(5) 0.0094(5) 0.0072(6) 0.0017(4) 0.000 0.000
Al4 0.0059(6) 0.0066(5) 0.0127(7) 0.0017(4) 0.000 0.000
Al2 0.0072(5) 0.0068(5) 0.0084(6) 0.000 0.000 -0.0006(4)
Al1 0.0099(6) 0.0067(5) 0.0043(6) 0.000 0.000 0.0011(4)

loop_
_atom_type_symbol
_atom_type_description
_atom_type_scat_dispersion_real
_atom_type_scat_dispersion_imag
_atom_type_scat_source
Yb Yb -0.3850 5.5486 'International Tables Vol C Tables 4.2.6.8 and 6.1.1.4'
Mn Mn 0.3368 0.7283 'International Tables Vol C Tables 4.2.6.8 and 6.1.1.4'
Fe Fe 0.3463 0.8444 'International Tables Vol C Tables 4.2.6.8 and 6.1.1.4'
Al Al 0.0645 0.0514 'International Tables Vol C Tables 4.2.6.8 and 6.1.1.4'

loop_
_geom_angle_atom_site_label_1
_geom_angle_atom_site_label_2
_geom_angle_atom_site_label_3
_geom_angle
_geom_angle_site_symmetry_1
_geom_angle_site_symmetry_3
Al2 Yb Al2 179.03(4) . 11
Al2 Yb Al3 89.954(2) . .
Al2 Yb Al3 89.954(2) 11 .
Al2 Yb Al3 89.954(2) . 10_556
Al2 Yb Al3 89.954(2) 11 10_556
Al3 Yb Al3 169.05(5) . 10_556
Al2 Yb Al4 89.610(17) . 10_556
Al2 Yb Al4 89.610(17) 11 10_556
Al3 Yb Al4 48.43(4) . 10_556
Al3 Yb Al4 120.62(4) 10_556 10_556
Al2 Yb Al4 89.610(17) . .
Al2 Yb Al4 89.610(17) 11 .
Al3 Yb Al4 120.62(4) . .
Al3 Yb Al4 48.43(4) 10_556 .
Al4 Yb Al4 72.19(6) 10_556 .
Al2 Yb Al1 49.24(3) . .
Al2 Yb Al1 129.80(3) 11 .
Al3 Yb Al1 85.827(19) . .
Al3 Yb Al1 85.827(19) 10_556 .
Al4 Yb Al1 51.94(2) 10_556 .
Al4 Yb Al1 51.94(2) . .
Al2 Yb Al1 129.80(3) . 11
Al2 Yb Al1 49.24(3) 11 11
Al3 Yb Al1 85.827(19) . 11
Al3 Yb Al1 85.827(19) 10_556 11
Al4 Yb Al1 51.94(2) 10_556 11
Al4 Yb Al1 51.94(2) . 11
Al1 Yb Al1 80.56(5) . 11
Al2 Yb Al3 90.434(18) . 2_554
Al2 Yb Al3 90.434(18) 11 2_554
Al3 Yb Al3 121.58(3) . 2_554
Al3 Yb Al3 69.37(4) 10_556 2_554
Al4 Yb Al3 170.01(4) 10_556 2_554
Al4 Yb Al3 117.80(4) . 2_554
Al1 Yb Al3 133.24(2) . 2_554
Al1 Yb Al3 133.24(2) 11 2_554
Al2 Yb Al3 90.434(18) . 9_556
Al2 Yb Al3 90.434(18) 11 9_556
Al3 Yb Al3 69.37(4) . 9_556
Al3 Yb Al3 121.58(3) 10_556 9_556
Al4 Yb Al3 117.80(4) 10_556 9_556
Al4 Yb Al3 170.01(4) . 9_556
Al1 Yb Al3 133.24(2) . 9_556
Al1 Yb Al3 133.24(2) 11 9_556
Al3 Yb Al3 52.21(5) 2_554 9_556
Al2 Yb Al5 128.57(2) . 9
Al2 Yb Al5 51.91(2) 11 9
Al3 Yb Al5 135.789(19) . 9
Al3 Yb Al5 49.969(19) 10_556 9
Al4 Yb Al5 135.57(2) 10_556 9
Al4 Yb Al5 84.79(2) . 9
Al1 Yb Al5 134.042(11) . 9
Al1 Yb Al5 83.87(2) 11 9
Al3 Yb Al5 49.692(19) 2_554 9
Al3 Yb Al5 87.38(2) 9_556 9
Al2 Yb Al5 51.91(2) . 10_556
Al2 Yb Al5 128.57(2) 11 10_556
Al3 Yb Al5 49.969(19) . 10_556
Al3 Yb Al5 135.789(19) 10_556 10_556
Al4 Yb Al5 84.79(2) 10_556 10_556
Al4 Yb Al5 135.57(2) . 10_556
Al1 Yb Al5 83.87(2) . 10_556
Al1 Yb Al5 134.042(11) 11 10_556
Al3 Yb Al5 87.38(2) 2_554 10_556
Al3 Yb Al5 49.692(19) 9_556 10_556
Al5 Yb Al5 134.631(15) 9 10_556
Al1 Fe Al1 180.0 . 13
Al1 Fe Al5 116.06(3) . .
Al1 Fe Al5 63.94(3) 13 .
Al1 Fe Al5 63.94(3) . 13
Al1 Fe Al5 116.06(3) 13 13
Al5 Fe Al5 180.0 . 13
Al1 Fe Al3 113.19(4) . 10_556
Al1 Fe Al3 66.81(4) 13 10_556
Al5 Fe Al3 63.77(4) . 10_556
Al5 Fe Al3 116.23(4) 13 10_556
Al1 Fe Al3 66.81(4) . 6_554
Al1 Fe Al3 113.19(4) 13 6_554
Al5 Fe Al3 116.23(4) . 6_554
Al5 Fe Al3 63.77(4) 13 6_554
Al3 Fe Al3 180.00(8) 10_556 6_554
Al1 Fe Al4 64.92(5) . .
Al1 Fe Al4 115.08(5) 13 .
Al5 Fe Al4 114.70(4) . .
Al5 Fe Al4 65.30(4) 13 .
Al3 Fe Al4 59.31(4) 10_556 .
Al3 Fe Al4 120.69(4) 6_554 .
Al1 Fe Al4 115.08(5) . 13
Al1 Fe Al4 64.92(5) 13 13
Al5 Fe Al4 65.30(4) . 13
Al5 Fe Al4 114.70(4) 13 13
Al3 Fe Al4 120.69(4) 10_556 13
Al3 Fe Al4 59.31(4) 6_554 13
Al4 Fe Al4 180.0 . 13
Al1 Fe Al2 120.52(3) . 13
Al1 Fe Al2 59.48(3) 13 13
Al5 Fe Al2 115.69(2) . 13
Al5 Fe Al2 64.31(2) 13 13
Al3 Fe Al2 67.83(4) 10_556 13
Al3 Fe Al2 112.17(4) 6_554 13
Al4 Fe Al2 68.34(4) . 13
Al4 Fe Al2 111.66(4) 13 13
Al1 Fe Al2 59.48(3) . .
Al1 Fe Al2 120.52(3) 13 .
Al5 Fe Al2 64.31(2) . .
Al5 Fe Al2 115.69(2) 13 .
Al3 Fe Al2 112.17(4) 10_556 .
Al3 Fe Al2 67.83(4) 6_554 .
Al4 Fe Al2 111.66(4) . .
Al4 Fe Al2 68.34(4) 13 .
Al2 Fe Al2 180.00(4) 13 .
Al1 Fe Yb 61.77(3) . .
Al1 Fe Yb 118.23(3) 13 .
Al5 Fe Yb 65.08(2) . .
Al5 Fe Yb 114.92(2) 13 .
Al3 Fe Yb 60.79(3) 10_556 .
Al3 Fe Yb 119.21(3) 6_554 .
Al4 Fe Yb 61.05(3) . .
Al4 Fe Yb 118.95(3) 13 .
Al2 Fe Yb 120.55(3) 13 .
Al2 Fe Yb 59.45(3) . .
Al1 Fe Yb 118.23(3) . 13
Al1 Fe Yb 61.77(3) 13 13
Al5 Fe Yb 114.92(2) . 13
Al5 Fe Yb 65.08(2) 13 13
Al3 Fe Yb 119.21(3) 10_556 13
Al3 Fe Yb 60.79(3) 6_554 13
Al4 Fe Yb 118.95(3) . 13
Al4 Fe Yb 61.05(3) 13 13
Al2 Fe Yb 59.45(3) 13 13
Al2 Fe Yb 120.55(3) . 13
Yb Fe Yb 180.000(7) . 13
Fe Al5 Mn 171.17(6) . 3
Fe Al5 Fe 171.17(6) . 3
Mn Al5 Fe 0.0 3 3
Fe Al5 Al1 120.88(2) . 15_545
Mn Al5 Al1 57.57(2) 3 15_545
Fe Al5 Al1 57.57(2) 3 15_545
Fe Al5 Al1 57.57(2) . 13
Mn Al5 Al1 120.88(2) 3 13
Fe Al5 Al1 120.88(2) 3 13
Al1 Al5 Al1 162.84(8) 15_545 13
Fe Al5 Al3 129.34(5) . 2_554
Mn Al5 Al3 58.80(3) 3 2_554
Fe Al5 Al3 58.80(3) 3 2_554
Al1 Al5 Al3 62.83(4) 15_545 2_554
Al1 Al5 Al3 132.93(5) 13 2_554
Fe Al5 Al3 58.80(3) . 10_556
Mn Al5 Al3 129.34(5) 3 10_556
Fe Al5 Al3 129.34(5) 3 10_556
Al1 Al5 Al3 132.93(5) 15_545 10_556
Al1 Al5 Al3 62.83(4) 13 10_556
Al3 Al5 Al3 82.39(6) 2_554 10_556
Fe Al5 Al4 58.25(3) . 13
Mn Al5 Al4 113.04(5) 3 13
Fe Al5 Al4 113.04(5) 3 13
Al1 Al5 Al4 103.43(6) 15_545 13
Al1 Al5 Al4 60.43(5) 13 13
Al3 Al5 Al4 166.08(5) 2_554 13
Al3 Al5 Al4 110.35(3) 10_556 13
Fe Al5 Al4 113.04(5) . 5_545
Mn Al5 Al4 58.25(3) 3 5_545
Fe Al5 Al4 58.25(3) 3 5_545
Al1 Al5 Al4 60.43(5) 15_545 5_545
Al1 Al5 Al4 103.43(6) 13 5_545
Al3 Al5 Al4 110.35(3) 2_554 5_545
Al3 Al5 Al4 166.08(5) 10_556 5_545
Al4 Al5 Al4 57.66(5) 13 5_545
Fe Al5 Al2 60.66(2) . .
Mn Al5 Al2 115.58(3) 3 .
Fe Al5 Al2 115.58(3) 3 .
Al1 Al5 Al2 61.01(3) 15_545 .
Al1 Al5 Al2 111.84(4) 13 .
Al3 Al5 Al2 107.30(4) 2_554 .
Al3 Al5 Al2 105.73(4) 10_556 .
Al4 Al5 Al2 64.66(5) 13 .
Al4 Al5 Al2 76.48(5) 5_545 .
Fe Al5 Al2 115.58(3) . 3
Mn Al5 Al2 60.66(2) 3 3
Fe Al5 Al2 60.66(2) 3 3
Al1 Al5 Al2 111.84(4) 15_545 3
Al1 Al5 Al2 61.01(3) 13 3
Al3 Al5 Al2 105.73(4) 2_554 3
Al3 Al5 Al2 107.30(4) 10_556 3
Al4 Al5 Al2 76.48(5) 13 3
Al4 Al5 Al2 64.66(5) 5_545 3
Al2 Al5 Al2 135.62(8) . 3
Al4 Al3 Mn 60.60(3) 10_556 6
Al4 Al3 Fe 60.60(3) 10_556 6
Mn Al3 Fe 0.0 6 6
Al4 Al3 Mn 60.60(3) 10_556 4
Mn Al3 Mn 119.75(5) 6 4
Fe Al3 Mn 119.75(5) 6 4
Al4 Al3 Fe 60.60(3) 10_556 4
Mn Al3 Fe 119.75(5) 6 4
Fe Al3 Fe 119.75(5) 6 4
Mn Al3 Fe 0.0 4 4
Al4 Al3 Al5 110.37(4) 10_556 2
Mn Al3 Al5 139.75(6) 6 2
Fe Al3 Al5 139.75(6) 6 2
Mn Al3 Al5 57.43(2) 4 2
Fe Al3 Al5 57.43(2) 4 2
Al4 Al3 Al5 110.37(4) 10_556 10_556
Mn Al3 Al5 57.43(2) 6 10_556
Fe Al3 Al5 57.43(2) 6 10_556
Mn Al3 Al5 139.75(6) 4 10_556
Fe Al3 Al5 139.75(6) 4 10_556
Al5 Al3 Al5 97.61(6) 2 10_556
Al4 Al3 Al3 119.37(5) 10_556 10_557
Mn Al3 Al3 109.38(3) 6 10_557
Fe Al3 Al3 109.38(3) 6 10_557
Mn Al3 Al3 109.38(3) 4 10_557
Fe Al3 Al3 109.38(3) 4 10_557
Al5 Al3 Al3 108.45(3) 2 10_557
Al5 Al3 Al3 108.45(3) 10_556 10_557
Al4 Al3 Al1 106.85(4) 10_556 13_556
Mn Al3 Al1 55.52(2) 6 13_556
Fe Al3 Al1 55.52(2) 6 13_556
Mn Al3 Al1 159.24(6) 4 13_556
Fe Al3 Al1 159.24(6) 4 13_556
Al5 Al3 Al1 141.06(6) 2 13_556
Al5 Al3 Al1 58.12(3) 10_556 13_556
Al3 Al3 Al1 60.40(3) 10_557 13_556
Al4 Al3 Al1 106.85(4) 10_556 7_456
Mn Al3 Al1 159.24(6) 6 7_456
Fe Al3 Al1 159.24(6) 6 7_456
Mn Al3 Al1 55.52(2) 4 7_456
Fe Al3 Al1 55.52(2) 4 7_456
Al5 Al3 Al1 58.12(3) 2 7_456
Al5 Al3 Al1 141.06(6) 10_556 7_456
Al3 Al3 Al1 60.40(3) 10_557 7_456
Al1 Al3 Al1 120.41(6) 13_556 7_456
Al4 Al3 Al2 64.95(4) 10_556 13_556
Mn Al3 Al2 58.08(3) 6 13_556
Fe Al3 Al2 58.08(3) 6 13_556
Mn Al3 Al2 106.00(5) 4 13_556
Fe Al3 Al2 106.00(5) 4 13_556
Al5 Al3 Al2 158.74(5) 2 13_556
Al5 Al3 Al2 103.43(3) 10_556 13_556
Al3 Al3 Al2 61.97(3) 10_557 13_556
Al1 Al3 Al2 53.52(4) 13_556 13_556
Al1 Al3 Al2 102.26(5) 7_456 13_556
Al4 Al3 Al2 64.95(4) 10_556 7_456
Mn Al3 Al2 106.00(5) 6 7_456
Fe Al3 Al2 106.00(5) 6 7_456
Mn Al3 Al2 58.08(3) 4 7_456
Fe Al3 Al2 58.08(3) 4 7_456
Al5 Al3 Al2 103.43(3) 2 7_456
Al5 Al3 Al2 158.74(5) 10_556 7_456
Al3 Al3 Al2 61.97(3) 10_557 7_456
Al1 Al3 Al2 102.26(5) 13_556 7_456
Al1 Al3 Al2 53.52(4) 7_456 7_456
Al2 Al3 Al2 55.41(6) 13_556 7_456
Al3 Al4 Mn 60.08(2) 10_556 7_455
Al3 Al4 Fe 60.08(2) 10_556 7_455
Mn Al4 Fe 0.0 7_455 7_455
Al3 Al4 Fe 60.08(2) 10_556 .
Mn Al4 Fe 118.75(5) 7_455 .
Fe Al4 Fe 118.75(5) 7_455 .
Al3 Al4 Al4 133.23(10) 10_556 9_565
Mn Al4 Al4 114.67(4) 7_455 9_565
Fe Al4 Al4 114.67(4) 7_455 9_565
Fe Al4 Al4 114.67(4) . 9_565
Al3 Al4 Al1 106.66(4) 10_556 .
Mn Al4 Al1 135.69(6) 7_455 .
Fe Al4 Al1 135.69(6) 7_455 .
Fe Al4 Al1 56.19(2) . .
Al4 Al4 Al1 104.34(6) 9_565 .
Al3 Al4 Al1 106.66(4) 10_556 11
Mn Al4 Al1 56.19(2) 7_455 11
Fe Al4 Al1 56.19(2) 7_455 11
Fe Al4 Al1 135.69(6) . 11
Al4 Al4 Al1 104.34(6) 9_565 11
Al1 Al4 Al1 95.31(7) . 11
Al3 Al4 Al5 109.29(4) 10_556 13
Mn Al4 Al5 162.77(7) 7_455 13
Fe Al4 Al5 162.77(7) 7_455 13
Fe Al4 Al5 56.455(16) . 13
Al4 Al4 Al5 61.17(2) 9_565 13
Al1 Al4 Al5 58.13(3) . 13
Al1 Al4 Al5 140.08(6) 11 13
Al3 Al4 Al5 109.29(4) 10_556 5_455
Mn Al4 Al5 56.455(16) 7_455 5_455
Fe Al4 Al5 56.455(16) 7_455 5_455
Fe Al4 Al5 162.77(7) . 5_455
Al4 Al4 Al5 61.17(2) 9_565 5_455
Al1 Al4 Al5 140.08(6) . 5_455
Al1 Al4 Al5 58.13(3) 11 5_455
Al5 Al4 Al5 122.34(5) 13 5_455
Al3 Al4 Al2 63.87(5) 10_556 7_455
Mn Al4 Al2 57.59(3) 7_455 7_455
Fe Al4 Al2 57.59(3) 7_455 7_455
Fe Al4 Al2 104.89(6) . 7_455
Al4 Al4 Al2 74.94(7) 9_565 7_455
Al1 Al4 Al2 159.47(5) . 7_455
Al1 Al4 Al2 104.80(4) 11 7_455
Al5 Al4 Al2 106.16(5) 13 7_455
Al5 Al4 Al2 58.07(3) 5_455 7_455
Al3 Al4 Al2 63.87(5) 10_556 13
Mn Al4 Al2 104.89(6) 7_455 13
Fe Al4 Al2 104.89(6) 7_455 13
Fe Al4 Al2 57.59(3) . 13
Al4 Al4 Al2 74.94(7) 9_565 13
Al1 Al4 Al2 104.80(4) . 13
Al1 Al4 Al2 159.47(5) 11 13
Al5 Al4 Al2 58.07(3) 13 13
Al5 Al4 Al2 106.16(5) 5_455 13
Al2 Al4 Al2 54.87(6) 7_455 13
Al1 Al2 Mn 56.67(2) . 6
Al1 Al2 Fe 56.67(2) . 6
Mn Al2 Fe 0.0 6 6
Al1 Al2 Fe 56.67(2) . .
Mn Al2 Fe 112.06(4) 6 .
Fe Al2 Fe 112.06(4) 6 .
Al1 Al2 Al2 114.21(5) . 11_655
Mn Al2 Al2 108.55(3) 6 11_655
Fe Al2 Al2 108.55(3) 6 11_655
Fe Al2 Al2 108.55(3) . 11_655
Al1 Al2 Al1 142.14(6) . 15_545
Mn Al2 Al1 111.80(3) 6 15_545
Fe Al2 Al1 111.80(3) 6 15_545
Fe Al2 Al1 111.80(3) . 15_545
Al2 Al2 Al1 103.65(4) 11_655 15_545
Al1 Al2 Al5 105.47(4) . .
Mn Al2 Al5 139.25(6) 6 .
Fe Al2 Al5 139.25(6) 6 .
Fe Al2 Al5 55.033(14) . .
Al2 Al2 Al5 112.19(4) 11_655 .
Al1 Al2 Al5 57.43(2) 15_545 .
Al1 Al2 Al5 105.47(4) . 10_556
Mn Al2 Al5 55.033(14) 6 10_556
Fe Al2 Al5 55.033(14) 6 10_556
Fe Al2 Al5 139.25(6) . 10_556
Al2 Al2 Al5 112.19(4) 11_655 10_556
Al1 Al2 Al5 57.43(2) 15_545 10_556
Al5 Al2 Al5 106.70(5) . 10_556
Al1 Al2 Al3 60.41(4) . 13_556
Mn Al2 Al3 54.09(2) 6 13_556
Fe Al2 Al3 54.09(2) 6 13_556
Fe Al2 Al3 101.12(4) . 13_556
Al2 Al2 Al3 62.30(3) 11_655 13_556
Al1 Al2 Al3 147.02(4) 15_545 13_556
Al5 Al2 Al3 154.09(4) . 13_556
Al5 Al2 Al3 98.37(3) 10_556 13_556
Al1 Al2 Al3 60.41(4) . 6_554
Mn Al2 Al3 101.12(4) 6 6_554
Fe Al2 Al3 101.12(4) 6 6_554
Fe Al2 Al3 54.09(2) . 6_554
Al2 Al2 Al3 62.30(3) 11_655 6_554
Al1 Al2 Al3 147.02(4) 15_545 6_554
Al5 Al2 Al3 98.37(3) . 6_554
Al5 Al2 Al3 154.09(4) 10_556 6_554
Al3 Al2 Al3 56.05(6) 13_556 6_554
Al1 Al2 Al4 101.20(3) . 6
Mn Al2 Al4 54.068(19) 6 6
Fe Al2 Al4 54.068(19) 6 6
Fe Al2 Al4 152.28(5) . 6
Al2 Al2 Al4 62.56(3) 11_655 6
Al1 Al2 Al4 95.92(4) 15_545 6
Al5 Al2 Al4 152.06(5) . 6
Al5 Al2 Al4 57.27(3) 10_556 6
Al3 Al2 Al4 51.18(3) 13_556 6
Al3 Al2 Al4 101.95(5) 6_554 6
Fe Al1 Mn 125.99(5) . 6
Fe Al1 Fe 125.99(5) . 6
Mn Al1 Fe 0.0 6 6
Fe Al1 Al2 63.85(2) . .
Mn Al1 Al2 63.85(2) 6 .
Fe Al1 Al2 63.85(2) 6 .
Fe Al1 Al5 165.68(7) . 6
Mn Al1 Al5 58.481(9) 6 6
Fe Al1 Al5 58.481(9) 6 6
Al2 Al1 Al5 114.76(4) . 6
Fe Al1 Al5 58.481(9) . 13
Mn Al1 Al5 165.68(7) 6 13
Fe Al1 Al5 165.68(7) 6 13
Al2 Al1 Al5 114.76(4) . 13
Al5 Al1 Al5 113.68(5) 6 13
Fe Al1 Al4 58.89(3) . .
Mn Al1 Al4 132.87(6) 6 .
Fe Al1 Al4 132.87(6) 6 .
Al2 Al1 Al4 110.36(5) . .
Al5 Al1 Al4 130.30(6) 6 .
Al5 Al1 Al4 61.45(4) 13 .
Fe Al1 Al4 132.87(6) . 10_556
Mn Al1 Al4 58.89(3) 6 10_556
Fe Al1 Al4 58.89(3) 6 10_556
Al2 Al1 Al4 110.36(5) . 10_556
Al5 Al1 Al4 61.45(4) 6 10_556
Al5 Al1 Al4 130.30(6) 13 10_556
Al4 Al1 Al4 84.41(7) . 10_556
Fe Al1 Al2 116.96(2) . 15
Mn Al1 Al2 116.96(2) 6 15
Fe Al1 Al2 116.96(2) 6 15
Al2 Al1 Al2 169.45(7) . 15
Al5 Al1 Al2 61.56(3) 6 15
Al5 Al1 Al2 61.56(3) 13 15
Al4 Al1 Al2 77.16(4) . 15
Al4 Al1 Al2 77.16(4) 10_556 15
Fe Al1 Al3 110.21(5) . 13_556
Mn Al1 Al3 57.67(3) 6 13_556
Fe Al1 Al3 57.67(3) 6 13_556
Al2 Al1 Al3 66.07(5) . 13_556
Al5 Al1 Al3 59.06(4) 6 13_556
Al5 Al1 Al3 108.23(6) 13 13_556
Al4 Al1 Al3 167.39(5) . 13_556
Al4 Al1 Al3 108.20(4) 10_556 13_556
Al2 Al1 Al3 104.94(5) 15 13_556
Fe Al1 Al3 57.67(3) . 6_554
Mn Al1 Al3 110.21(5) 6 6_554
Fe Al1 Al3 110.21(5) 6 6_554
Al2 Al1 Al3 66.07(5) . 6_554
Al5 Al1 Al3 108.23(6) 6 6_554
Al5 Al1 Al3 59.06(4) 13 6_554
Al4 Al1 Al3 108.20(4) . 6_554
Al4 Al1 Al3 167.39(5) 10_556 6_554
Al2 Al1 Al3 104.94(5) 15 6_554
Al3 Al1 Al3 59.20(6) 13_556 6_554

loop_
_geom_bond_atom_site_label_1
_geom_bond_atom_site_label_2
_geom_bond_distance
_geom_bond_site_symmetry_2
Yb Al2 3.1121(15) .
Yb Al2 3.1121(15) 11
Yb Al3 3.1334(15) .
Yb Al3 3.1334(15) 10_556
Yb Al4 3.1488(14) 10_556
Yb Al4 3.1488(14) .
Yb Al1 3.1571(14) .
Yb Al1 3.1571(14) 11
Yb Al3 3.1711(13) 2_554
Yb Al3 3.1711(13) 9_556
Yb Al5 3.3043(9) 9
Yb Al5 3.3043(9) 10_556
Fe Al1 2.5335(6) .
Fe Al1 2.5335(6) 13
Fe Al5 2.5586(3) .
Fe Al5 2.5586(3) 13
Fe Al3 2.5971(7) 10_556
Fe Al3 2.5971(7) 6_554
Fe Al4 2.6105(6) .
Fe Al4 2.6105(6) 13
Fe Al2 2.7218(7) 13
Fe Al2 2.7218(7) .
Fe Yb 3.4308(3) 13
Al5 Mn 2.5586(3) 3
Al5 Fe 2.5586(3) 3
Al5 Al1 2.6964(7) 15_545
Al5 Al1 2.6964(7) 13
Al5 Al3 2.7235(13) 2_554
Al5 Al3 2.7235(13) 10_556
Al5 Al4 2.7889(13) 13
Al5 Al4 2.7889(13) 5_545
Al5 Al2 2.8135(9) .
Al5 Al2 2.8135(9) 3
Al3 Al4 2.5767(18) 10_556
Al3 Mn 2.5971(7) 6
Al3 Fe 2.5971(7) 6
Al3 Mn 2.5971(7) 4
Al3 Fe 2.5971(7) 4
Al3 Al5 2.7235(13) 2
Al3 Al5 2.7235(13) 10_556
Al3 Al3 2.791(3) 10_557
Al3 Al1 2.8250(15) 13_556
Al3 Al1 2.8250(15) 7_456
Al3 Al2 2.9695(16) 13_556
Al3 Al2 2.9695(16) 7_456
Al4 Al3 2.5767(18) 10_556
Al4 Mn 2.6105(6) 7_455
Al4 Fe 2.6105(6) 7_455
Al4 Al4 2.690(2) 9_565
Al4 Al1 2.7615(15) .
Al4 Al1 2.7615(15) 11
Al4 Al5 2.7889(13) 13
Al4 Al5 2.7889(13) 5_455
Al4 Al2 2.9963(16) 7_455
Al4 Al2 2.9963(16) 13
Al2 Al1 2.6120(17) .
Al2 Mn 2.7218(7) 6
Al2 Fe 2.7218(7) 6
Al2 Al2 2.761(3) 11_655
Al2 Al1 2.7987(16) 15_545
Al2 Al5 2.8135(9) 10_556
Al2 Al3 2.9695(16) 13_556
Al2 Al3 2.9695(16) 6_554
Al2 Al4 2.9963(16) 6
Al1 Mn 2.5335(6) 6
Al1 Fe 2.5335(6) 6
Al1 Al5 2.6964(7) 6
Al1 Al5 2.6964(7) 13
Al1 Al4 2.7615(15) 10_556
Al1 Al2 2.7987(16) 15
Al1 Al3 2.8250(15) 13_556
Al1 Al3 2.8250(15) 6_554
